data_4103146
loop_
_publ_author_name
'Anna Magdalena Oertel'
'Vincent Ritleng'
'Michael J. Chetcuti'
'Luis F. Veiros'

_publ_contact_author_address
;
Laboratoire de Chimie Organometallique Appliquee, UMR CNRS 7509 
Ecole Europeenne de Chimie, Polymeres et Materiaux
Universite de Strasbourg
25 rue Becquerel, 67087 Strasbourg France
;
_publ_contact_author_email michael.chetcuti@unistra.fr
_publ_contact_author_fax 33368852742
_publ_contact_author_name 'Michael J. Chetcuti'
_publ_contact_author_phone '33 368852631'
_publ_section_title
;
 C-H Activation of Acetonitrile at Nickel: Ligand Flip and Conversion of
 N-Bound Acetonitrile into a C-Bound Cyanomethyl Ligand
;
_journal_name_full 'Journal of the American Chemical Society'
_journal_page_first 13588
_journal_page_last 13589
_journal_paper_doi 10.1021/ja105368p
_journal_volume 132
_journal_year 2010
_chemical_formula_moiety 'C28 H31 N3 Ni'
_chemical_formula_sum 'C28 H31 N3 Ni'
_chemical_formula_weight 468.27
_chemical_name_systematic
;
 ?
;
_space_group_IT_number 14
_symmetry_cell_setting monoclinic
_symmetry_space_group_name_Hall '-P 2ybc'
_symmetry_space_group_name_H-M 'P 1 21/c 1'
_atom_sites_solution_hydrogens geom
_atom_sites_solution_primary direct
_atom_sites_solution_secondary difmap
_audit_creation_method SHELXL-97
_audit_update_record
;
2010-04-16 # Formatted by publCIF
;
_cell_angle_alpha 90.00
_cell_angle_beta 110.029(2)
_cell_angle_gamma 90.00
_cell_formula_units_Z 4
_cell_length_a 14.0902(4)
_cell_length_b 11.4279(5)
_cell_length_c 16.0073(6)
_cell_measurement_reflns_used 8338
_cell_measurement_temperature 173(2)
_cell_measurement_theta_max 27.485
_cell_measurement_theta_min 0.998
_cell_volume 2421.63(16)
_computing_cell_refinement 'Denzo (Nonius B.V., 1998)'
_computing_data_collection 'Collect (Nonius B.V., 1998)'
_computing_data_reduction 'Denzo (Nonius B.V., 1998)'
_computing_molecular_graphics 'PLATON 98 (Spek, 1998)'
_computing_publication_material 'SHELXL-97 (Sheldrick, 1997)'
_computing_structure_refinement 'SHELXL-97 (Sheldrick, 1997)'
_computing_structure_solution 'SHELXS-97 (Sheldrick, 1997)'
_diffrn_ambient_temperature 173(2)
_diffrn_measured_fraction_theta_full 0.996
_diffrn_measured_fraction_theta_max 0.996
_diffrn_measurement_device_type KappaCCD
_diffrn_measurement_method 'phi and omega scans'
_diffrn_radiation_monochromator graphite
_diffrn_radiation_source 'fine-focus sealed tube'
_diffrn_radiation_type MoK\a
_diffrn_radiation_wavelength 0.71073
_diffrn_reflns_av_R_equivalents 0.0463
_diffrn_reflns_av_sigmaI/netI 0.0586
_diffrn_reflns_limit_h_max 18
_diffrn_reflns_limit_h_min -17
_diffrn_reflns_limit_k_max 13
_diffrn_reflns_limit_k_min -14
_diffrn_reflns_limit_l_max 15
_diffrn_reflns_limit_l_min -20
_diffrn_reflns_number 14183
_diffrn_reflns_theta_full 27.48
_diffrn_reflns_theta_max 27.48
_diffrn_reflns_theta_min 1.54
_exptl_absorpt_coefficient_mu 0.821
_exptl_absorpt_correction_type none
_exptl_crystal_colour green
_exptl_crystal_density_diffrn 1.284
_exptl_crystal_density_method 'not measured'
_exptl_crystal_description block
_exptl_crystal_F_000 992
_exptl_crystal_size_max 0.32
_exptl_crystal_size_mid 0.16
_exptl_crystal_size_min 0.14
_refine_diff_density_max 0.274
_refine_diff_density_min -0.336
_refine_diff_density_rms 0.058
_refine_ls_extinction_method none
_refine_ls_goodness_of_fit_ref 1.014
_refine_ls_hydrogen_treatment constr
_refine_ls_matrix_type full
_refine_ls_number_parameters 295
_refine_ls_number_reflns 5541
_refine_ls_number_restraints 0
_refine_ls_restrained_S_all 1.014
_refine_ls_R_factor_all 0.0680
_refine_ls_R_factor_gt 0.0417
_refine_ls_shift/su_max 0.001
_refine_ls_shift/su_mean 0.000
_refine_ls_structure_factor_coef Fsqd
_refine_ls_weighting_details 'calc w=1/[\s^2^(Fo^2^)+(0.0335P)^2^+1.1723P] where P=(Fo^2^+2Fc^2^)/3'
_refine_ls_weighting_scheme calc
_refine_ls_wR_factor_gt 0.0834
_refine_ls_wR_factor_ref 0.0940
_reflns_number_gt 4135
_reflns_number_total 5541
_reflns_threshold_expression I>2sigma(I)
_cod_data_source_file ja105368p_si_004.cif
_cod_data_source_block chet22
_cod_original_sg_symbol_H-M 'P 21/c'
_cod_database_code 4103146

loop_
_symmetry_equiv_pos_as_xyz
'x, y, z'
'-x, y+1/2, -z+1/2'
'-x, -y, -z'
'x, -y-1/2, z-1/2'

loop_
_atom_site_label
_atom_site_type_symbol
_atom_site_fract_x
_atom_site_fract_y
_atom_site_fract_z
_atom_site_U_iso_or_equiv
_atom_site_adp_type
_atom_site_occupancy
_atom_site_symmetry_multiplicity
_atom_site_calc_flag
_atom_site_refinement_flags
C1 C 0.78051(15) -0.31492(19) 0.92637(14) 0.0266(4) Uani 1 1 d .
C2 C 0.89109(16) -0.2208(2) 1.04495(15) 0.0358(5) Uani 1 1 d .
H2 H 0.9353 -0.1623 1.0792 0.043 Uiso 1 1 calc R
C3 C 0.86963(17) -0.3231(2) 1.07465(15) 0.0363(5) Uani 1 1 d .
H3 H 0.8956 -0.3512 1.1340 0.044 Uiso 1 1 calc R
C4 C 0.83898(16) -0.11671(18) 0.89935(14) 0.0303(5) Uani 1 1 d .
C5 C 0.75576(16) -0.0423(2) 0.87081(16) 0.0366(5) Uani 1 1 d .
C6 C 0.7610(2) 0.0531(2) 0.81777(16) 0.0463(6) Uani 1 1 d .
H6 H 0.7049 0.1048 0.7972 0.056 Uiso 1 1 calc R
C7 C 0.8453(2) 0.0746(2) 0.79435(16) 0.0453(6) Uani 1 1 d .
C8 C 0.92654(18) 0.0000(2) 0.82561(16) 0.0411(6) Uani 1 1 d .
H8 H 0.9847 0.0142 0.8098 0.049 Uiso 1 1 calc R
C9 C 0.92638(16) -0.0958(2) 0.87964(15) 0.0337(5) Uani 1 1 d .
C10 C 0.66501(18) -0.0604(2) 0.89914(19) 0.0520(7) Uani 1 1 d .
H10A H 0.6349 -0.1370 0.8784 0.078 Uiso 1 1 calc R
H10B H 0.6151 0.0011 0.8733 0.078 Uiso 1 1 calc R
H10C H 0.6861 -0.0570 0.9641 0.078 Uiso 1 1 calc R
C11 C 0.8500(3) 0.1791(3) 0.73788(19) 0.0676(9) Uani 1 1 d .
H11A H 0.8469 0.1524 0.6788 0.101 Uiso 1 1 calc R
H11B H 0.9133 0.2216 0.7662 0.101 Uiso 1 1 calc R
H11C H 0.7927 0.2312 0.7320 0.101 Uiso 1 1 calc R
C12 C 1.02020(17) -0.1688(2) 0.91678(18) 0.0446(6) Uani 1 1 d .
H12A H 1.0545 -0.1486 0.9794 0.067 Uiso 1 1 calc R
H12B H 1.0655 -0.1534 0.8832 0.067 Uiso 1 1 calc R
H12C H 1.0018 -0.2518 0.9119 0.067 Uiso 1 1 calc R
C13 C 0.75325(15) -0.48892(19) 1.00925(13) 0.0275(5) Uani 1 1 d .
C14 C 0.77996(15) -0.5922(2) 0.97662(14) 0.0302(5) Uani 1 1 d .
C15 C 0.72946(16) -0.6940(2) 0.98363(14) 0.0326(5) Uani 1 1 d .
H15 H 0.7462 -0.7651 0.9612 0.039 Uiso 1 1 calc R
C16 C 0.65504(16) -0.6951(2) 1.02248(14) 0.0320(5) Uani 1 1 d .
C17 C 0.63102(16) -0.5903(2) 1.05404(14) 0.0327(5) Uani 1 1 d .
H17 H 0.5800 -0.5899 1.0804 0.039 Uiso 1 1 calc R
C18 C 0.67896(15) -0.48591(19) 1.04844(13) 0.0291(5) Uani 1 1 d .
C19 C 0.85919(18) -0.5940(2) 0.93220(17) 0.0424(6) Uani 1 1 d .
H19A H 0.8752 -0.6752 0.9225 0.064 Uiso 1 1 calc R
H19B H 0.9204 -0.5545 0.9704 0.064 Uiso 1 1 calc R
H19C H 0.8332 -0.5533 0.8749 0.064 Uiso 1 1 calc R
C20 C 0.60415(19) -0.8080(2) 1.03190(17) 0.0428(6) Uani 1 1 d .
H20A H 0.5532 -0.7921 1.0595 0.064 Uiso 1 1 calc R
H20B H 0.6547 -0.8624 1.0693 0.064 Uiso 1 1 calc R
H20C H 0.5715 -0.8428 0.9730 0.064 Uiso 1 1 calc R
C21 C 0.64934(18) -0.3744(2) 1.08358(17) 0.0422(6) Uani 1 1 d .
H21A H 0.5788 -0.3799 1.0805 0.063 Uiso 1 1 calc R
H21B H 0.6570 -0.3082 1.0476 0.063 Uiso 1 1 calc R
H21C H 0.6930 -0.3629 1.1455 0.063 Uiso 1 1 calc R
C22 C 0.59033(16) -0.3931(2) 0.68785(15) 0.0410(6) Uani 1 1 d .
H22 H 0.6069 -0.3845 0.6354 0.049 Uiso 1 1 calc R
C23 C 0.60135(17) -0.4975(2) 0.73920(16) 0.0408(6) Uani 1 1 d .
H23 H 0.6228 -0.5714 0.7250 0.049 Uiso 1 1 calc R
C24 C 0.57558(16) -0.4725(2) 0.81286(16) 0.0382(6) Uani 1 1 d .
H24 H 0.5760 -0.5259 0.8585 0.046 Uiso 1 1 calc R
C25 C 0.54804(17) -0.3518(2) 0.80807(17) 0.0410(6) Uani 1 1 d .
H25 H 0.5306 -0.3098 0.8520 0.049 Uiso 1 1 calc R
C26 C 0.55099(16) -0.3055(2) 0.72762(17) 0.0423(6) Uani 1 1 d .
H26 H 0.5302 -0.2294 0.7047 0.051 Uiso 1 1 calc R
C27 C 0.81517(16) -0.3501(2) 0.76874(15) 0.0362(5) Uani 1 1 d .
H27A H 0.8163 -0.2718 0.7426 0.043 Uiso 1 1 calc R
H27B H 0.8786 -0.3594 0.8200 0.043 Uiso 1 1 calc R
C28 C 0.81125(17) -0.4376(2) 0.70386(17) 0.0420(6) Uani 1 1 d .
N1 N 0.83660(12) -0.21612(15) 0.95452(11) 0.0281(4) Uani 1 1 d .
N2 N 0.80211(12) -0.38032(15) 1.00216(11) 0.0283(4) Uani 1 1 d .
N3 N 0.80611(19) -0.5087(2) 0.65196(19) 0.0714(8) Uani 1 1 d .
Ni1 Ni 0.700036(19) -0.35910(2) 0.810884(17) 0.02708(9) Uani 1 1 d .

loop_
_atom_site_aniso_label
_atom_site_aniso_U_11
_atom_site_aniso_U_22
_atom_site_aniso_U_33
_atom_site_aniso_U_23
_atom_site_aniso_U_13
_atom_site_aniso_U_12
C1 0.0245(10) 0.0276(11) 0.0317(11) 0.0007(9) 0.0147(8) 0.0018(9)
C2 0.0327(12) 0.0397(14) 0.0319(12) -0.0080(10) 0.0071(9) -0.0072(11)
C3 0.0358(12) 0.0452(14) 0.0248(11) -0.0036(10) 0.0062(9) -0.0038(11)
C4 0.0311(11) 0.0243(12) 0.0326(12) -0.0032(9) 0.0070(9) -0.0039(9)
C5 0.0333(12) 0.0291(12) 0.0415(13) -0.0099(11) 0.0053(10) -0.0004(10)
C6 0.0489(15) 0.0293(13) 0.0437(15) -0.0031(11) -0.0061(11) 0.0053(12)
C7 0.0575(16) 0.0342(14) 0.0330(13) -0.0013(11) 0.0010(11) -0.0138(13)
C8 0.0448(14) 0.0380(14) 0.0377(13) -0.0032(11) 0.0103(11) -0.0154(12)
C9 0.0332(12) 0.0277(12) 0.0377(13) -0.0020(10) 0.0091(10) -0.0062(10)
C10 0.0388(14) 0.0446(16) 0.0706(19) -0.0109(14) 0.0160(13) 0.0075(12)
C11 0.092(2) 0.0457(17) 0.0463(17) 0.0145(14) -0.0010(15) -0.0198(16)
C12 0.0311(12) 0.0450(15) 0.0591(16) 0.0024(13) 0.0175(11) -0.0033(11)
C13 0.0274(10) 0.0300(12) 0.0246(11) 0.0010(9) 0.0081(8) -0.0014(9)
C14 0.0311(11) 0.0338(12) 0.0264(11) 0.0033(10) 0.0106(9) 0.0063(10)
C15 0.0359(12) 0.0277(12) 0.0317(12) -0.0006(10) 0.0086(9) 0.0058(10)
C16 0.0327(11) 0.0314(12) 0.0295(12) 0.0038(10) 0.0078(9) -0.0007(10)
C17 0.0333(11) 0.0379(13) 0.0309(12) 0.0008(10) 0.0160(9) -0.0018(11)
C18 0.0316(11) 0.0325(12) 0.0241(11) -0.0013(9) 0.0107(9) 0.0016(10)
C19 0.0446(14) 0.0409(14) 0.0508(15) 0.0042(12) 0.0280(12) 0.0077(12)
C20 0.0484(14) 0.0340(13) 0.0475(15) 0.0025(12) 0.0184(12) -0.0027(12)
C21 0.0447(13) 0.0412(14) 0.0484(15) -0.0098(12) 0.0256(12) -0.0025(12)
C22 0.0288(11) 0.0667(18) 0.0248(12) 0.0008(12) 0.0055(9) -0.0070(12)
C23 0.0319(12) 0.0413(14) 0.0440(14) -0.0101(12) 0.0062(10) -0.0066(11)
C24 0.0330(12) 0.0431(15) 0.0360(13) 0.0039(11) 0.0085(10) -0.0147(11)
C25 0.0322(12) 0.0515(16) 0.0454(14) -0.0100(12) 0.0210(10) -0.0084(12)
C26 0.0258(11) 0.0467(15) 0.0520(15) 0.0133(13) 0.0102(10) 0.0010(11)
C27 0.0330(11) 0.0450(14) 0.0346(12) -0.0035(11) 0.0167(10) -0.0070(11)
C28 0.0331(12) 0.0491(16) 0.0509(16) -0.0028(13) 0.0235(11) -0.0025(12)
N1 0.0275(9) 0.0256(10) 0.0304(10) -0.0016(8) 0.0089(7) -0.0030(8)
N2 0.0272(9) 0.0318(10) 0.0261(9) -0.0016(8) 0.0094(7) -0.0019(8)
N3 0.0575(15) 0.0771(19) 0.094(2) -0.0363(17) 0.0447(15) -0.0128(14)
Ni1 0.02486(14) 0.03087(16) 0.02633(15) -0.00042(12) 0.00985(10) -0.00280(12)

loop_
_atom_type_symbol
_atom_type_description
_atom_type_scat_dispersion_real
_atom_type_scat_dispersion_imag
_atom_type_scat_source
C C 0.0033 0.0016 'International Tables Vol C Tables 4.2.6.8 and 6.1.1.4'
H H 0.0000 0.0000 'International Tables Vol C Tables 4.2.6.8 and 6.1.1.4'
N N 0.0061 0.0033 'International Tables Vol C Tables 4.2.6.8 and 6.1.1.4'
Ni Ni 0.3393 1.1124 'International Tables Vol C Tables 4.2.6.8 and 6.1.1.4'

loop_
_geom_angle_atom_site_label_1
_geom_angle_atom_site_label_2
_geom_angle_atom_site_label_3
_geom_angle
N1 C1 N2 103.39(18)
N1 C1 Ni1 129.39(16)
N2 C1 Ni1 127.06(16)
C3 C2 N1 107.07(19)
C3 C2 H2 126.5
N1 C2 H2 126.5
C2 C3 N2 106.8(2)
C2 C3 H3 126.6
N2 C3 H3 126.6
C9 C4 C5 122.1(2)
C9 C4 N1 118.73(19)
C5 C4 N1 119.1(2)
C4 C5 C6 117.5(2)
C4 C5 C10 121.5(2)
C6 C5 C10 121.0(2)
C7 C6 C5 122.0(2)
C7 C6 H6 119.0
C5 C6 H6 119.0
C8 C7 C6 118.4(2)
C8 C7 C11 120.3(3)
C6 C7 C11 121.2(3)
C7 C8 C9 122.2(2)
C7 C8 H8 118.9
C9 C8 H8 118.9
C4 C9 C8 117.7(2)
C4 C9 C12 122.8(2)
C8 C9 C12 119.5(2)
C5 C10 H10A 109.5
C5 C10 H10B 109.5
H10A C10 H10B 109.5
C5 C10 H10C 109.5
H10A C10 H10C 109.5
H10B C10 H10C 109.5
C7 C11 H11A 109.5
C7 C11 H11B 109.5
H11A C11 H11B 109.5
C7 C11 H11C 109.5
H11A C11 H11C 109.5
H11B C11 H11C 109.5
C9 C12 H12A 109.5
C9 C12 H12B 109.5
H12A C12 H12B 109.5
C9 C12 H12C 109.5
H12A C12 H12C 109.5
H12B C12 H12C 109.5
C18 C13 C14 122.1(2)
C18 C13 N2 117.82(19)
C14 C13 N2 120.12(17)
C15 C14 C13 117.89(19)
C15 C14 C19 120.5(2)
C13 C14 C19 121.6(2)
C14 C15 C16 122.0(2)
C14 C15 H15 119.0
C16 C15 H15 119.0
C17 C16 C15 118.1(2)
C17 C16 C20 121.2(2)
C15 C16 C20 120.6(2)
C16 C17 C18 122.25(19)
C16 C17 H17 118.9
C18 C17 H17 118.9
C17 C18 C13 117.7(2)
C17 C18 C21 119.93(18)
C13 C18 C21 122.4(2)
C14 C19 H19A 109.5
C14 C19 H19B 109.5
H19A C19 H19B 109.5
C14 C19 H19C 109.5
H19A C19 H19C 109.5
H19B C19 H19C 109.5
C16 C20 H20A 109.5
C16 C20 H20B 109.5
H20A C20 H20B 109.5
C16 C20 H20C 109.5
H20A C20 H20C 109.5
H20B C20 H20C 109.5
C18 C21 H21A 109.5
C18 C21 H21B 109.5
H21A C21 H21B 109.5
C18 C21 H21C 109.5
H21A C21 H21C 109.5
H21B C21 H21C 109.5
C26 C22 C23 108.5(2)
C26 C22 Ni1 73.60(13)
C23 C22 Ni1 73.25(13)
C26 C22 H22 125.7
C23 C22 H22 125.7
Ni1 C22 H22 119.2
C24 C23 C22 108.2(2)
C24 C23 Ni1 72.78(13)
C22 C23 Ni1 67.46(13)
C24 C23 H23 125.9
C22 C23 H23 125.9
Ni1 C23 H23 125.4
C23 C24 C25 107.5(2)
C23 C24 Ni1 70.30(13)
C25 C24 Ni1 68.37(12)
C23 C24 H24 126.3
C25 C24 H24 126.3
Ni1 C24 H24 126.6
C26 C25 C24 108.6(2)
C26 C25 Ni1 71.87(13)
C24 C25 Ni1 73.03(13)
C26 C25 H25 125.7
C24 C25 H25 125.7
Ni1 C25 H25 121.1
C22 C26 C25 106.8(2)
C22 C26 Ni1 67.91(13)
C25 C26 Ni1 69.81(13)
C22 C26 H26 126.6
C25 C26 H26 126.6
Ni1 C26 H26 127.2
C28 C27 Ni1 112.51(15)
C28 C27 H27A 109.1
Ni1 C27 H27A 109.1
C28 C27 H27B 109.1
Ni1 C27 H27B 109.1
H27A C27 H27B 107.8
N3 C28 C27 178.4(3)
C1 N1 C2 111.32(18)
C1 N1 C4 125.50(17)
C2 N1 C4 123.16(18)
C1 N2 C3 111.41(18)
C1 N2 C13 124.94(17)
C3 N2 C13 123.31(18)
C1 Ni1 C27 91.88(9)
C1 Ni1 C22 169.87(9)
C27 Ni1 C22 96.78(9)
C1 Ni1 C25 105.93(9)
C27 Ni1 C25 159.31(10)
C22 Ni1 C25 64.63(9)
C1 Ni1 C26 131.67(10)
C27 Ni1 C26 121.20(10)
C22 Ni1 C26 38.49(10)
C25 Ni1 C26 38.32(9)
C1 Ni1 C23 141.51(9)
C27 Ni1 C23 108.28(9)
C22 Ni1 C23 39.28(10)
C25 Ni1 C23 63.70(9)
C26 Ni1 C23 64.24(10)
C1 Ni1 C24 111.21(9)
C27 Ni1 C24 142.82(10)
C22 Ni1 C24 64.18(9)
C25 Ni1 C24 38.60(9)
C26 Ni1 C24 63.99(9)
C23 Ni1 C24 36.92(9)

loop_
_geom_bond_atom_site_label_1
_geom_bond_atom_site_label_2
_geom_bond_distance
C1 N1 1.363(3)
C1 N2 1.367(3)
C1 Ni1 1.877(2)
C2 C3 1.335(3)
C2 N1 1.388(3)
C2 H2 0.9500
C3 N2 1.387(3)
C3 H3 0.9500
C4 C9 1.393(3)
C4 C5 1.393(3)
C4 N1 1.446(3)
C5 C6 1.399(3)
C5 C10 1.510(3)
C6 C7 1.384(4)
C6 H6 0.9500
C7 C8 1.377(4)
C7 C11 1.514(4)
C8 C9 1.395(3)
C8 H8 0.9500
C9 C12 1.503(3)
C10 H10A 0.9800
C10 H10B 0.9800
C10 H10C 0.9800
C11 H11A 0.9800
C11 H11B 0.9800
C11 H11C 0.9800
C12 H12A 0.9800
C12 H12B 0.9800
C12 H12C 0.9800
C13 C18 1.393(3)
C13 C14 1.394(3)
C13 N2 1.443(3)
C14 C15 1.388(3)
C14 C19 1.515(3)
C15 C16 1.390(3)
C15 H15 0.9500
C16 C17 1.385(3)
C16 C20 1.509(3)
C17 C18 1.389(3)
C17 H17 0.9500
C18 C21 1.508(3)
C19 H19A 0.9800
C19 H19B 0.9800
C19 H19C 0.9800
C20 H20A 0.9800
C20 H20B 0.9800
C20 H20C 0.9800
C21 H21A 0.9800
C21 H21B 0.9800
C21 H21C 0.9800
C22 C26 1.398(4)
C22 C23 1.427(3)
C22 Ni1 2.082(2)
C22 H22 0.9500
C23 C24 1.377(3)
C23 Ni1 2.158(2)
C23 H23 0.9500
C24 C25 1.428(3)
C24 Ni1 2.190(2)
C24 H24 0.9500
C25 C26 1.406(3)
C25 Ni1 2.128(2)
C25 H25 0.9500
C26 Ni1 2.155(2)
C26 H26 0.9500
C27 C28 1.429(3)
C27 Ni1 1.961(2)
C27 H27A 0.9900
C27 H27B 0.9900
C28 N3 1.147(3)

loop_
_geom_torsion_atom_site_label_1
_geom_torsion_atom_site_label_2
_geom_torsion_atom_site_label_3
_geom_torsion_atom_site_label_4
_geom_torsion
N1 C2 C3 N2 0.0(2)
C9 C4 C5 C6 2.6(3)
N1 C4 C5 C6 179.81(19)
C9 C4 C5 C10 -174.7(2)
N1 C4 C5 C10 2.4(3)
C4 C5 C6 C7 -0.4(3)
C10 C5 C6 C7 177.0(2)
C5 C6 C7 C8 -0.9(4)
C5 C6 C7 C11 -179.2(2)
C6 C7 C8 C9 0.0(4)
C11 C7 C8 C9 178.4(2)
C5 C4 C9 C8 -3.4(3)
N1 C4 C9 C8 179.39(19)
C5 C4 C9 C12 174.3(2)
N1 C4 C9 C12 -3.0(3)
C7 C8 C9 C4 2.0(3)
C7 C8 C9 C12 -175.7(2)
C18 C13 C14 C15 0.4(3)
N2 C13 C14 C15 -178.88(18)
C18 C13 C14 C19 178.6(2)
N2 C13 C14 C19 -0.7(3)
C13 C14 C15 C16 -0.6(3)
C19 C14 C15 C16 -178.8(2)
C14 C15 C16 C17 0.6(3)
C14 C15 C16 C20 -177.9(2)
C15 C16 C17 C18 -0.4(3)
C20 C16 C17 C18 178.1(2)
C16 C17 C18 C13 0.2(3)
C16 C17 C18 C21 179.7(2)
C14 C13 C18 C17 -0.2(3)
N2 C13 C18 C17 179.11(18)
C14 C13 C18 C21 -179.8(2)
N2 C13 C18 C21 -0.4(3)
C26 C22 C23 C24 -3.9(3)
Ni1 C22 C23 C24 61.75(16)
C26 C22 C23 Ni1 -65.68(16)
C22 C23 C24 C25 0.0(2)
Ni1 C23 C24 C25 58.45(15)
C22 C23 C24 Ni1 -58.41(15)
C23 C24 C25 C26 3.8(3)
Ni1 C24 C25 C26 63.49(16)
C23 C24 C25 Ni1 -59.66(16)
C23 C22 C26 C25 6.2(3)
Ni1 C22 C26 C25 -59.25(16)
C23 C22 C26 Ni1 65.45(15)
C24 C25 C26 C22 -6.2(3)
Ni1 C25 C26 C22 58.04(15)
C24 C25 C26 Ni1 -64.24(16)
N2 C1 N1 C2 0.0(2)
Ni1 C1 N1 C2 -175.71(15)
N2 C1 N1 C4 -178.72(18)
Ni1 C1 N1 C4 5.5(3)
C3 C2 N1 C1 0.0(2)
C3 C2 N1 C4 178.76(19)
C9 C4 N1 C1 -110.2(2)
C5 C4 N1 C1 72.6(3)
C9 C4 N1 C2 71.2(3)
C5 C4 N1 C2 -106.1(2)
N1 C1 N2 C3 0.0(2)
Ni1 C1 N2 C3 175.85(15)
N1 C1 N2 C13 173.43(17)
Ni1 C1 N2 C13 -10.7(3)
C2 C3 N2 C1 0.0(2)
C2 C3 N2 C13 -173.58(19)
C18 C13 N2 C1 -101.6(2)
C14 C13 N2 C1 77.8(3)
C18 C13 N2 C3 71.2(3)
C14 C13 N2 C3 -109.5(2)
N1 C1 Ni1 C27 58.41(19)
N2 C1 Ni1 C27 -116.42(18)
N1 C1 Ni1 C22 -90.4(6)
N2 C1 Ni1 C22 94.8(6)
N1 C1 Ni1 C25 -110.95(19)
N2 C1 Ni1 C25 74.23(19)
N1 C1 Ni1 C26 -77.9(2)
N2 C1 Ni1 C26 107.27(19)
N1 C1 Ni1 C23 -178.53(16)
N2 C1 Ni1 C23 6.6(3)
N1 C1 Ni1 C24 -151.39(18)
N2 C1 Ni1 C24 33.8(2)
C28 C27 Ni1 C1 144.48(19)
C28 C27 Ni1 C22 -40.8(2)
C28 C27 Ni1 C25 -65.7(4)
C28 C27 Ni1 C26 -72.6(2)
C28 C27 Ni1 C23 -2.2(2)
C28 C27 Ni1 C24 14.5(3)
C26 C22 Ni1 C1 15.0(6)
C23 C22 Ni1 C1 -100.7(6)
C26 C22 Ni1 C27 -133.54(15)
C23 C22 Ni1 C27 110.71(15)
C26 C22 Ni1 C25 36.98(14)
C23 C22 Ni1 C25 -78.78(15)
C23 C22 Ni1 C26 -115.8(2)
C26 C22 Ni1 C23 115.8(2)
C26 C22 Ni1 C24 79.97(15)
C23 C22 Ni1 C24 -35.79(14)
C26 C25 Ni1 C1 138.94(15)
C24 C25 Ni1 C1 -104.21(15)
C26 C25 Ni1 C27 -9.6(4)
C24 C25 Ni1 C27 107.3(3)
C26 C25 Ni1 C22 -37.14(15)
C24 C25 Ni1 C22 79.71(15)
C24 C25 Ni1 C26 116.9(2)
C26 C25 Ni1 C23 -80.99(16)
C24 C25 Ni1 C23 35.86(14)
C26 C25 Ni1 C24 -116.9(2)
C22 C26 Ni1 C1 -176.50(14)
C25 C26 Ni1 C1 -57.74(19)
C22 C26 Ni1 C27 57.31(18)
C25 C26 Ni1 C27 176.07(15)
C25 C26 Ni1 C22 118.8(2)
C22 C26 Ni1 C25 -118.8(2)
C22 C26 Ni1 C23 -39.28(14)
C25 C26 Ni1 C23 79.48(16)
C22 C26 Ni1 C24 -80.50(16)
C25 C26 Ni1 C24 38.26(14)
C24 C23 Ni1 C1 45.1(2)
C22 C23 Ni1 C1 163.88(14)
C24 C23 Ni1 C27 163.17(15)
C22 C23 Ni1 C27 -78.02(16)
C24 C23 Ni1 C22 -118.8(2)
C24 C23 Ni1 C25 -37.48(15)
C22 C23 Ni1 C25 81.33(15)
C24 C23 Ni1 C26 -80.31(16)
C22 C23 Ni1 C26 38.49(14)
C22 C23 Ni1 C24 118.8(2)
C23 C24 Ni1 C1 -151.79(15)
C25 C24 Ni1 C1 89.18(15)
C23 C24 Ni1 C27 -27.1(2)
C25 C24 Ni1 C27 -146.08(17)
C23 C24 Ni1 C22 38.05(15)
C25 C24 Ni1 C22 -80.98(16)
C23 C24 Ni1 C25 119.0(2)
C23 C24 Ni1 C26 81.04(16)
C25 C24 Ni1 C26 -37.99(14)
C25 C24 Ni1 C23 -119.0(2)
